data_1561176
loop_
_publ_author_name
'Kitahara, G.'
'Yoshiasa, A.'
'Tokuda, M.'
'Tobase, T.'
'Sugiyama, K.'

_publ_section_title
;
 XANES analyses on minor elements and X-ray single crystal structure
 analyses of Ce- and Nb-perovskite
;
_journal_name_full 'Journal of Mineralogical and Petrological Sciences'
_journal_page_first 45
_journal_page_last 55
_journal_paper_doi 10.2465/jmps.200424
_journal_volume 116
_journal_year 2021
_chemical_formula_sum 'Ca0.83 Ce0.09 Fe0.02 Na0.08 Nb0.02 O3 Ti0.96'
_chemical_name_common Ca0.83Ce0.09Na0.08Ti0.96Fe0.02Nb0.02O3
_chemical_name_mineral Ca-perovskite
_space_group_IT_number 62
_space_group_name_Hall '-P 2c 2ab'
_space_group_name_H-M_alt 'P b n m'
_cell_angle_alpha 90.000000
_cell_angle_beta 90.000000
_cell_angle_gamma 90.000000
_cell_formula_units_Z 4
_cell_length_a 5.4158(4)
_cell_length_b 5.4838(4)
_cell_length_c 7.7039(5)
_cell_volume 228.80(3)
_diffrn_ambient_pressure 100
_diffrn_ambient_temperature 298
_cod_data_source_file Ce_perovskite.cif
_cod_data_source_block Ce_perovskite
_cod_original_cell_volume 228.799387
_cod_original_formula_sum 'Ca0.83 Ce0.09 Na0.08 Ti0.96 Fe0.02 Nb0.02 O3'
_cod_database_code 1561176

loop_
_space_group_symop_id
_space_group_symop_operation_xyz
1 x,y,z
2 -x,-y,-z
3 x+1/2,-y+1/2,-z
4 -x+1/2,y+1/2,z
5 -x,-y,z+1/2
6 x,y,-z+1/2
7 -x+1/2,y+1/2,-z+1/2
8 x+1/2,-y+1/2,z+1/2

loop_
_atom_site_label
_atom_site_occupancy
_atom_site_fract_x
_atom_site_fract_y
_atom_site_fract_z
_atom_site_adp_type
_atom_site_U_iso_or_equiv
_atom_site_type_symbol
ACa 0.83(1) -0.00622(8) 0.03317(11) 0.250000 Uani 0.01380(12) Ca
ACe 0.09(1) -0.00622(8) 0.03317(11) 0.250000 Uani 0.01380(12) Ce
ANa 0.08(1) -0.00622(8) 0.03317(11) 0.250000 Uani 0.01380(12) Na
BTi 0.96(1) 0.000000 0.500000 0.000000 Uani 0.01013(11) Ti
BFe 0.02(1) 0.000000 0.500000 0.000000 Uani 0.01013(11) Fe
BNb 0.02(1) 0.000000 0.500000 0.000000 Uani 0.01013(11) Nb
O1 1.0 0.42730(4) -0.01740(5) 0.250000 Uani 0.0161(4) O
O2 1.0 0.2100(3) 0.2100(3) -0.0384(2) Uani 0.0153(3) O

loop_
_atom_site_aniso_label
_atom_site_aniso_U_11
_atom_site_aniso_U_22
_atom_site_aniso_U_33
_atom_site_aniso_U_12
_atom_site_aniso_U_13
_atom_site_aniso_U_23
ACa 0.01318(19) 0.0155(2) 0.01277(19) -0.00195(16) 0.00000 0.00000
ACe 0.01318(19) 0.0155(2) 0.01277(19) -0.00195(16) 0.00000 0.00000
ANa 0.01318(19) 0.0155(2) 0.01277(19) -0.00195(16) 0.00000 0.00000
BTi 0.01006(18) 0.01065(19) 0.0968(18) 0.00011(14) -0.00003(12) 0.00089(12)
BFe 0.01006(18) 0.01065(19) 0.0968(18) 0.00011(14) -0.00003(12) 0.00089(12)
BNb 0.01006(18) 0.01065(19) 0.0968(18) 0.00011(14) -0.00003(12) 0.00089(12)
O1 0.0177(9) 0.0192(11) 0.0113(7) -0.0020(8) 0.00000 0.00000
O2 0.0140(5) 0.0136(6) 0.0181(6) 0.0034(5) -0.0006(5) -0.0012(6)
